data_7237535
loop_
_publ_author_name
'Liu, Wei'
'Banerjee, Debasis'
'Lin, Fang'
'Li, Jing'

_publ_section_title
;
 Strongly luminescent inorganic--organic hybrid semiconductors with
 tunable white light emissions by doping
;
_journal_issue 6
_journal_name_full 'Journal of Materials Chemistry C'
_journal_page_first 1484
_journal_paper_doi 10.1039/C8TC05020A
_journal_volume 7
_journal_year 2019
_chemical_formula_moiety 'C5 H4 Br Cl Cu N'
_chemical_formula_sum 'C5 H4 Br Cl Cu N'
_chemical_formula_weight 256.99
_space_group_IT_number 14
_space_group_name_Hall '-P 2yn'
_space_group_name_H-M_alt 'P 1 21/n 1'
_symmetry_cell_setting monoclinic
_symmetry_space_group_name_Hall '-P 2yn'
_symmetry_space_group_name_H-M 'P 1 21/n 1'
_atom_sites_solution_hydrogens geom
_atom_sites_solution_primary direct
_atom_sites_solution_secondary difmap
_audit_creation_method SHELXL-97
_audit_update_record
;
2016-09-26 deposited with the CCDC.
2018-12-04 downloaded from the CCDC.
;
_cell_angle_alpha 90.00
_cell_angle_beta 100.837(3)
_cell_angle_gamma 90.00
_cell_formula_units_Z 4
_cell_length_a 8.7438(19)
_cell_length_b 3.9296(9)
_cell_length_c 21.002(5)
_cell_measurement_reflns_used 7887
_cell_measurement_temperature 298(2)
_cell_measurement_theta_max 30.42
_cell_measurement_theta_min 1.97
_cell_volume 708.8(3)
_computing_structure_refinement 'SHELXL-97 (Sheldrick, 2008)'
_computing_structure_solution 'SHELXS-97 (Sheldrick, 2008)'
_diffrn_ambient_temperature 298(2)
_diffrn_measured_fraction_theta_full 1.000
_diffrn_measured_fraction_theta_max 1.000
_diffrn_measurement_device_type 'Bruker SMART APEX CCD'
_diffrn_measurement_method '\f and \w scans'
_diffrn_radiation_monochromator graphite
_diffrn_radiation_source 'fine-focus sealed tube'
_diffrn_radiation_type MoK\a
_diffrn_radiation_wavelength 0.71073
_diffrn_reflns_av_R_equivalents 0.0326
_diffrn_reflns_av_sigmaI/netI 0.0287
_diffrn_reflns_limit_h_max 12
_diffrn_reflns_limit_h_min -12
_diffrn_reflns_limit_k_max 5
_diffrn_reflns_limit_k_min -5
_diffrn_reflns_limit_l_max 29
_diffrn_reflns_limit_l_min -29
_diffrn_reflns_number 7887
_diffrn_reflns_theta_full 30.42
_diffrn_reflns_theta_max 30.42
_diffrn_reflns_theta_min 1.97
_exptl_absorpt_coefficient_mu 8.995
_exptl_absorpt_correction_T_max 0.698
_exptl_absorpt_correction_T_min 0.353
_exptl_absorpt_correction_type multi-scan
_exptl_absorpt_process_details 'Bruker SAINT (SADABS)'
_exptl_crystal_colour colorless
_exptl_crystal_density_diffrn 2.408
_exptl_crystal_density_method 'not measured'
_exptl_crystal_description needle
_exptl_crystal_F_000 488
_exptl_crystal_size_max 0.21
_exptl_crystal_size_mid 0.1
_exptl_crystal_size_min 0.04
_refine_diff_density_max 0.671
_refine_diff_density_min -1.109
_refine_diff_density_rms 0.149
_refine_ls_extinction_method none
_refine_ls_goodness_of_fit_ref 1.040
_refine_ls_hydrogen_treatment mixed
_refine_ls_matrix_type full
_refine_ls_number_parameters 82
_refine_ls_number_reflns 2159
_refine_ls_number_restraints 0
_refine_ls_restrained_S_all 1.040
_refine_ls_R_factor_all 0.0382
_refine_ls_R_factor_gt 0.0306
_refine_ls_shift/su_max 0.000
_refine_ls_shift/su_mean 0.000
_refine_ls_structure_factor_coef Fsqd
_refine_ls_weighting_details 'calc w=1/[\s^2^(Fo^2^)+(0.0450P)^2^+0.3410P] where P=(Fo^2^+2Fc^2^)/3'
_refine_ls_weighting_scheme calc
_refine_ls_wR_factor_gt 0.0817
_refine_ls_wR_factor_ref 0.0852
_reflns_number_gt 1805
_reflns_number_total 2159
_reflns_threshold_expression >2sigma(I)
_cod_data_source_file c8tc05020a2.cif
_cod_data_source_block 1D-CuBr(3-Cl-py)
_cod_original_cell_volume 708.7(3)
_cod_original_sg_symbol_Hall ' -P 2yn'
_cod_original_sg_symbol_H-M 'P 21/n'
_cod_database_code 7237535

loop_
_symmetry_equiv_pos_as_xyz
'x, y, z'
'-x+1/2, y+1/2, -z+1/2'
'-x, -y, -z'
'x-1/2, -y-1/2, z-1/2'

loop_
_atom_site_label
_atom_site_type_symbol
_atom_site_fract_x
_atom_site_fract_y
_atom_site_fract_z
_atom_site_U_iso_or_equiv
_atom_site_adp_type
_atom_site_occupancy
_atom_site_symmetry_multiplicity
_atom_site_calc_flag
_atom_site_refinement_flags
Br1 Br 0.33032(3) 0.90307(6) 0.176337(13) 0.03437(10) Uani 1 1 d .
Cu1 Cu 0.18109(4) 1.39375(10) 0.20309(2) 0.04815(13) Uani 1 1 d .
Cl1 Cl -0.24895(11) 1.8249(3) -0.01422(4) 0.0588(2) Uani 1 1 d .
C1 C -0.0698(3) 1.5973(7) 0.09604(14) 0.0367(6) Uani 1 1 d .
H1 H 0.0132 1.6623 0.0768 0.044 Uiso 1 1 calc R
N1 N -0.0407(3) 1.4571(6) 0.15456(12) 0.0350(5) Uani 1 1 d .
C4 C 0.6862(4) 1.4160(8) 0.15116(17) 0.0453(7) Uani 1 1 d .
H4 H 0.6046 1.3499 0.1712 0.054 Uiso 1 1 calc R
C2 C -0.2204(3) 1.6493(7) 0.06278(14) 0.0385(6) Uani 1 1 d .
C3 C 0.6554(3) 1.5615(8) 0.09065(17) 0.0457(7) Uani 1 1 d .
H3 H 0.5536 1.5993 0.0693 0.055 Uiso 1 1 calc R
C5 C -0.1623(3) 1.3682(8) 0.18211(15) 0.0409(6) Uani 1 1 d .
H5 H -0.1431 1.2716 0.2233 0.049 Uiso 1 1 calc R

loop_
_atom_site_aniso_label
_atom_site_aniso_U_11
_atom_site_aniso_U_22
_atom_site_aniso_U_33
_atom_site_aniso_U_23
_atom_site_aniso_U_13
_atom_site_aniso_U_12
Br1 0.03636(16) 0.03115(14) 0.03750(16) 0.00117(10) 0.01185(11) -0.00103(9)
Cu1 0.0359(2) 0.0517(2) 0.0556(3) 0.00664(17) 0.00559(18) 0.00371(15)
Cl1 0.0662(5) 0.0662(5) 0.0393(4) 0.0057(4) -0.0023(4) 0.0018(4)
C1 0.0320(13) 0.0412(14) 0.0379(14) -0.0007(11) 0.0092(11) -0.0011(10)
N1 0.0288(11) 0.0382(12) 0.0384(12) -0.0004(9) 0.0073(9) -0.0014(9)
C4 0.0324(14) 0.0531(18) 0.0529(18) -0.0055(14) 0.0147(13) -0.0088(12)
C2 0.0400(14) 0.0395(15) 0.0340(13) -0.0047(11) 0.0018(11) 0.0024(11)
C3 0.0298(13) 0.0545(19) 0.0502(18) -0.0110(14) 0.0003(12) -0.0018(12)
C5 0.0381(15) 0.0446(16) 0.0418(16) -0.0003(12) 0.0122(12) -0.0053(12)

loop_
_atom_type_symbol
_atom_type_description
_atom_type_scat_dispersion_real
_atom_type_scat_dispersion_imag
_atom_type_scat_source
C C 0.0033 0.0016 'International Tables Vol C Tables 4.2.6.8 and 6.1.1.4'
H H 0.0000 0.0000 'International Tables Vol C Tables 4.2.6.8 and 6.1.1.4'
N N 0.0061 0.0033 'International Tables Vol C Tables 4.2.6.8 and 6.1.1.4'
Cl Cl 0.1484 0.1585 'International Tables Vol C Tables 4.2.6.8 and 6.1.1.4'
Cu Cu 0.3201 1.2651 'International Tables Vol C Tables 4.2.6.8 and 6.1.1.4'
Br Br -0.2901 2.4595 'International Tables Vol C Tables 4.2.6.8 and 6.1.1.4'

loop_
_geom_angle_atom_site_label_1
_geom_angle_atom_site_label_2
_geom_angle_atom_site_label_3
_geom_angle
_geom_angle_site_symmetry_1
_geom_angle_site_symmetry_3
Cu1 Br1 Cu1 104.73(2) . 1_545
Cu1 Br1 Cu1 70.264(15) . 2_545
Cu1 Br1 Cu1 69.370(14) 1_545 2_545
N1 Cu1 Br1 118.75(7) . .
N1 Cu1 Br1 106.12(7) . 1_565
Br1 Cu1 Br1 104.74(2) . 1_565
N1 Cu1 Br1 106.53(7) . 2
Br1 Cu1 Br1 111.115(17) . 2
Br1 Cu1 Br1 109.235(18) 1_565 2
N1 Cu1 Cu1 119.81(7) . 2
Br1 Cu1 Cu1 121.38(3) . 2
Br1 Cu1 Cu1 56.022(16) 1_565 2
Br1 Cu1 Cu1 53.221(19) 2 2
N1 Cu1 Cu1 131.64(7) . 2_545
Br1 Cu1 Cu1 56.515(16) . 2_545
Br1 Cu1 Cu1 121.91(2) 1_565 2_545
Br1 Cu1 Cu1 54.608(19) 2 2_545
Cu1 Cu1 Cu1 85.98(3) 2 2_545
N1 C1 C2 121.8(3) . .
C1 N1 C5 118.4(2) . .
C1 N1 Cu1 120.98(19) . .
C5 N1 Cu1 120.6(2) . .
C3 C4 C5 119.9(3) . 1_655
C3 C2 C1 120.1(3) 1_455 .
C3 C2 Cl1 120.8(2) 1_455 .
C1 C2 Cl1 119.1(2) . .
C2 C3 C4 117.8(3) 1_655 .
N1 C5 C4 122.0(3) . 1_455

loop_
_geom_bond_atom_site_label_1
_geom_bond_atom_site_label_2
_geom_bond_distance
_geom_bond_site_symmetry_2
Br1 Cu1 2.4519(6) .
Br1 Cu1 2.5099(6) 1_545
Br1 Cu1 2.5532(7) 2_545
Cu1 N1 2.029(2) .
Cu1 Br1 2.5099(6) 1_565
Cu1 Br1 2.5531(7) 2
Cu1 Cu1 2.8814(7) 2
Cu1 Cu1 2.8814(7) 2_545
Cl1 C2 1.733(3) .
C1 N1 1.327(4) .
C1 C2 1.385(4) .
N1 C5 1.349(3) .
C4 C3 1.373(5) .
C4 C5 1.374(4) 1_655
C2 C3 1.371(4) 1_455
C3 C2 1.371(4) 1_655
C5 C4 1.374(4) 1_455
